data_1534950
loop_
_publ_author_name
'Slovokhotova, O.L.'
'Ilyushin, G.D.'
'Tsirel'son, V.G.'
'Triodina, N.S.'
'Gerr, R.G.'
'Dem'yanets, L.N.'
'Mel'nikov, O.K.'

_publ_section_title
;
 Atomic and electronic structure peculiarities of new non-linear optical
 crystal K Al F P O4
;
_journal_name_full 'Zhurnal Strukturnoi Khimii (Issue-No. from 1981)'
_journal_page_first 103
_journal_page_last 109
_journal_volume 32
_journal_year 1991
_chemical_formula_sum 'Al F K O4 P'
_chemical_name_systematic 'K Al F (P O4)'
_space_group_IT_number 33
_symmetry_space_group_name_Hall 'P -2ac -2n'
_symmetry_space_group_name_H-M 'P n 21 a'
_cell_angle_alpha 90
_cell_angle_beta 90
_cell_angle_gamma 90
_cell_formula_units_Z 8
_cell_length_a 12.522
_cell_length_b 10.149
_cell_length_c 6.226
_cell_volume 791.236
_citation_journal_id_ASTM ZSTKAI
_cod_data_source_file Slovokhotova_ZSTKAI_1991_1155.cif
_cod_data_source_block Al1F1K1O4P1
_cod_original_cell_volume 791.2361
_cod_original_sg_symbol_Hall 'P 2c -2n (-x,z,y)'
_cod_original_formula_sum 'Al1 F1 K1 O4 P1'
_cod_database_code 1534950

loop_
_symmetry_equiv_pos_as_xyz
x,y,z
-x,y+1/2,-z
-x+1/2,y+1/2,z+1/2
x+1/2,y,-z+1/2

loop_
_atom_site_label
_atom_site_type_symbol
_atom_site_fract_x
_atom_site_fract_y
_atom_site_fract_z
_atom_site_occupancy
_atom_site_U_iso_or_equiv
F2 F-1 0.22424 0.62486 -0.0329 1 0.0
Al2 Al+3 0.2466 0.24781 0.2533 1 0.0
K4 K+1 0.3848 0.5921 0.1991 0.1 0.0
O7 O-2 0.25934 0.61688 0.54942 1 0.0
O1 O-2 0.48298 0.13461 0.48021 1 0.0
O6 O-2 0.11434 0.47058 0.69948 1 0.0
O5 O-2 0.11572 0.53346 0.30553 1 0.0
K3 K+1 0.60235 0.8737 0.2036 0.1 0.0
P1 P+5 0.49916 0.24985 0.3252 1 0.0
O8 O-2 0.25633 0.38191 0.45305 1 0.0
K2 K+1 0.10379 0.06517 0.69573 0.9 0.0
F1 F-1 0.22288 0.37565 0.04007 1 0.0
O2 O-2 0.51371 0.37384 0.4639 1 0.0
Al1 Al+3 0.38574 0 0.49952 1 0.0
O4 O-2 0.5976 0.22741 0.18451 1 0.0
O3 O-2 0.39796 0.26852 0.18921 1 0.0
P2 P+5 0.18392 0.49977 0.50342 1 0.0
K1 K+1 0.38486 0.3156 0.77963 0.9 0.0
